data_2201315
loop_
_publ_author_name
'N\"ather, Christian'
'Kowallik, Petra'
'Je\&s, Inke'

_publ_section_title
;
 Pyrazine <i>N,N</i>'-dioxide
;
_journal_issue 11
_journal_name_full 'Acta Crystallographica Section E'
_journal_page_first o1253
_journal_page_last o1254
_journal_paper_doi 10.1107/S1600536802018883
_journal_volume 58
_journal_year 2002
_chemical_formula_iupac 'C4 H4 N2 O2'
_chemical_formula_moiety 'C4 H4 N2 O2'
_chemical_formula_sum 'C4 H4 N2 O2'
_chemical_formula_weight 112.09
_chemical_name_common 'Pyrazine dioxide'
_chemical_name_systematic
;
Pyrazine N,N'-dioxide
;
_space_group_IT_number 14
_symmetry_cell_setting monoclinic
_symmetry_space_group_name_Hall '-P 2ybc'
_symmetry_space_group_name_H-M 'P 1 21/c 1'
_atom_sites_solution_hydrogens geom
_atom_sites_solution_primary direct
_atom_sites_solution_secondary difmap
_audit_creation_method SHELXL-97
_cell_angle_alpha 90.00
_cell_angle_beta 96.778(19)
_cell_angle_gamma 90.00
_cell_formula_units_Z 2
_cell_length_a 3.7376(6)
_cell_length_b 11.0011(18)
_cell_length_c 5.7184(9)
_cell_measurement_reflns_used 1392
_cell_measurement_temperature 293(2)
_cell_measurement_theta_max 28
_cell_measurement_theta_min 4
_cell_volume 233.48(7)
_computing_cell_refinement 'IPDS Program Package'
_computing_data_collection 'IPDS Program Package (Stoe & Cie, 1998)'
_computing_data_reduction 'IPDS Program Package'
_computing_molecular_graphics 'XP in SHELXTL (Bruker, 1998)'
_computing_publication_material 'CIFTAB in SHELXL97'
_computing_structure_refinement 'SHELXL97 (Sheldrick, 1997)'
_computing_structure_solution 'SHELXS97 (Sheldrick, 1997)'
_diffrn_ambient_temperature 293(2)
_diffrn_measured_fraction_theta_full 0.977
_diffrn_measured_fraction_theta_max 0.977
_diffrn_measurement_device_type 'Stoe IPDS'
_diffrn_measurement_method '\f scans'
_diffrn_radiation_monochromator graphite
_diffrn_radiation_source 'fine-focus sealed tube'
_diffrn_radiation_type MoK\a
_diffrn_radiation_wavelength 0.71073
_diffrn_reflns_av_R_equivalents 0.0319
_diffrn_reflns_av_sigmaI/netI 0.0266
_diffrn_reflns_limit_h_max 4
_diffrn_reflns_limit_h_min -4
_diffrn_reflns_limit_k_max 11
_diffrn_reflns_limit_k_min -14
_diffrn_reflns_limit_l_max 7
_diffrn_reflns_limit_l_min -7
_diffrn_reflns_number 1450
_diffrn_reflns_theta_full 27.98
_diffrn_reflns_theta_max 27.98
_diffrn_reflns_theta_min 4.04
_diffrn_standards_decay_% none
_diffrn_standards_interval_time 0
_diffrn_standards_number 0
_exptl_absorpt_coefficient_mu 0.131
_exptl_absorpt_correction_type none
_exptl_crystal_colour colourless
_exptl_crystal_density_diffrn 1.594
_exptl_crystal_density_method 'not measured'
_exptl_crystal_description block
_exptl_crystal_F_000 116
_exptl_crystal_size_max 0.3
_exptl_crystal_size_mid 0.2
_exptl_crystal_size_min 0.2
_refine_diff_density_max 0.185
_refine_diff_density_min -0.144
_refine_ls_extinction_coef 0.41(9)
_refine_ls_extinction_expression Fc^*^=kFc[1+0.001xFc^2^\l^3^/sin(2\q)]^-1/4^
_refine_ls_extinction_method SHELXL97
_refine_ls_goodness_of_fit_ref 1.065
_refine_ls_hydrogen_treatment constr
_refine_ls_matrix_type full
_refine_ls_number_parameters 38
_refine_ls_number_reflns 551
_refine_ls_number_restraints 0
_refine_ls_restrained_S_all 1.065
_refine_ls_R_factor_all 0.0501
_refine_ls_R_factor_gt 0.0394
_refine_ls_shift/su_max <0.001
_refine_ls_shift/su_mean 0.000
_refine_ls_structure_factor_coef Fsqd
_refine_ls_weighting_details 'calc w = 1/[\s^2^(Fo^2^)+(0.0567P)^2^+0.0228P] where P = (Fo^2^+2Fc^2^)/3'
_refine_ls_weighting_scheme calc
_refine_ls_wR_factor_gt 0.0999
_refine_ls_wR_factor_ref 0.1058
_reflns_number_gt 427
_reflns_number_total 551
_reflns_threshold_expression I>2\s(I)
_cod_data_source_file bt6204.cif
_cod_data_source_block I
_cod_original_cell_volume 233.48(6)
_cod_original_sg_symbol_H-M 'P 21/c'
_cod_database_code 2201315
_cod_database_fobs_code 2201315

loop_
_symmetry_equiv_pos_as_xyz
'x, y, z'
'-x, y+1/2, -z+1/2'
'-x, -y, -z'
'x, -y-1/2, z-1/2'

loop_
_atom_site_label
_atom_site_fract_x
_atom_site_fract_y
_atom_site_fract_z
_atom_site_U_iso_or_equiv
_atom_site_adp_type
_atom_site_calc_flag
_atom_site_refinement_flags
_atom_site_occupancy
_atom_site_disorder_assembly
_atom_site_disorder_group
_atom_site_type_symbol
N1 0.2159(3) 0.42985(10) 0.6583(2) 0.0419(4) Uani d . 1 . . N
O1 0.4230(3) 0.36378(9) 0.8052(2) 0.0578(4) Uani d . 1 . . O
C1 0.0743(4) 0.38407(12) 0.4468(2) 0.0454(4) Uani d . 1 . . C
H1 0.1242 0.3042 0.4082 0.054 Uiso calc R 1 . . H
C2 0.1397(4) 0.54639(12) 0.7094(2) 0.0445(4) Uani d . 1 . . C
H2 0.2348 0.5795 0.8531 0.053 Uiso calc R 1 . . H

loop_
_atom_site_aniso_label
_atom_site_aniso_U_11
_atom_site_aniso_U_22
_atom_site_aniso_U_33
_atom_site_aniso_U_12
_atom_site_aniso_U_13
_atom_site_aniso_U_23
N1 0.0458(6) 0.0394(6) 0.0381(6) -0.0046(4) -0.0045(5) 0.0035(4)
O1 0.0666(7) 0.0471(6) 0.0535(7) -0.0002(4) -0.0192(5) 0.0083(4)
C1 0.0517(8) 0.0383(6) 0.0440(8) -0.0027(5) -0.0033(6) -0.0039(5)
C2 0.0510(7) 0.0435(7) 0.0369(7) -0.0057(5) -0.0032(6) -0.0030(5)

loop_
_atom_type_symbol
_atom_type_description
_atom_type_scat_dispersion_real
_atom_type_scat_dispersion_imag
_atom_type_scat_source
C C 0.0033 0.0016 'International Tables Vol C Tables 4.2.6.8 and 6.1.1.4'
H H 0.0000 0.0000 'International Tables Vol C Tables 4.2.6.8 and 6.1.1.4'
N N 0.0061 0.0033 'International Tables Vol C Tables 4.2.6.8 and 6.1.1.4'
O O 0.0106 0.0060 'International Tables Vol C Tables 4.2.6.8 and 6.1.1.4'

loop_
_geom_angle_atom_site_label_1
_geom_angle_atom_site_label_2
_geom_angle_atom_site_label_3
_geom_angle_site_symmetry_1
_geom_angle_site_symmetry_3
_geom_angle
_geom_angle_publ_flag
O1 N1 C2 . . 121.08(11) y
O1 N1 C1 . . 120.61(12) y
C2 N1 C1 . . 118.30(11) y
N1 C1 C2 . 3_566 120.83(13) y
N1 C1 H1 . . 119.6 n
C2 C1 H1 3_566 . 119.6 n
N1 C2 C1 . 3_566 120.87(12) y
N1 C2 H2 . . 119.6 n
C1 C2 H2 3_566 . 119.6 n

loop_
_geom_bond_atom_site_label_1
_geom_bond_atom_site_label_2
_geom_bond_site_symmetry_2
_geom_bond_distance
_geom_bond_publ_flag
N1 O1 . 1.2962(14) y
N1 C2 . 1.3526(17) y
N1 C1 . 1.3582(17) y
C1 C2 3_566 1.3617(19) y
C1 H1 . 0.9300 n
C2 C1 3_566 1.3617(19) n
C2 H2 . 0.9300 n

loop_
_geom_hbond_atom_site_label_D
_geom_hbond_atom_site_label_H
_geom_hbond_atom_site_label_A
_geom_hbond_site_symmetry_A
_geom_hbond_distance_DH
_geom_hbond_distance_HA
_geom_hbond_distance_DA
_geom_hbond_angle_DHA
C1 H1 O1 4_565 0.93 2.27 3.1682(18) 162
C2 H2 O1 3_667 0.93 2.29 3.2067(19) 168
